data_1554826
loop_
_publ_author_name
'Farinone, Marco'
'Cybi\'nska, Joanna'
'Pawlicki, Mi\/losz'

_publ_section_title
;
 A controlled blue-shift in meso-nitrogen aryl fused DIPY and BODIPY
 skeletons
;
_journal_issue 16
_journal_name_full 'Organic Chemistry Frontiers'
_journal_page_first 2825
_journal_paper_doi 10.1039/C9QO00294D
_journal_volume 6
_journal_year 2019
_chemical_formula_moiety 'C17 H17 N3 O2'
_chemical_formula_sum 'C17 H17 N3 O2'
_chemical_formula_weight 295.33
_space_group_crystal_system monoclinic
_space_group_IT_number 15
_space_group_name_Hall '-C 2yc'
_space_group_name_H-M_alt 'C 1 2/c 1'
_atom_sites_solution_hydrogens difmap
_atom_sites_solution_primary dual
_audit_creation_date 2018-12-30
_audit_creation_method
;
Olex2 1.2-beta
(compiled 2017.08.10 svn.r3458 for OlexSys, GUI svn.r5381)
;
_audit_update_record
;
2019-02-12 deposited with the CCDC.	2019-04-25 downloaded from the CCDC.
;
_cell_angle_alpha 90
_cell_angle_beta 91.952(3)
_cell_angle_gamma 90
_cell_formula_units_Z 8
_cell_length_a 15.1050(5)
_cell_length_b 12.8664(4)
_cell_length_c 15.5822(5)
_cell_measurement_reflns_used 4273
_cell_measurement_temperature 293(2)
_cell_measurement_theta_max 35.0780
_cell_measurement_theta_min 3.2870
_cell_volume 3026.60(17)
_computing_cell_refinement
;
CrysAlisPro, Agilent Technologies,
Version 1.171.36.28 (release 01-02-2013 CrysAlis171 .NET)
(compiled Feb  1 2013,16:14:44)
;
_computing_data_collection
;
CrysAlisPro, Agilent Technologies,
Version 1.171.36.28 (release 01-02-2013 CrysAlis171 .NET)
(compiled Feb  1 2013,16:14:44)
;
_computing_data_reduction
;
CrysAlisPro, Agilent Technologies,
Version 1.171.36.28 (release 01-02-2013 CrysAlis171 .NET)
(compiled Feb  1 2013,16:14:44)
;
_computing_molecular_graphics 'Olex2 (Dolomanov et al., 2009)'
_computing_publication_material 'Olex2 (Dolomanov et al., 2009)'
_computing_structure_refinement 'ShelXL (Sheldrick, 2015)'
_computing_structure_solution 'ShelXT (Sheldrick, 2015)'
_diffrn_ambient_temperature 293(2)
_diffrn_detector_area_resol_mean 8.3359
_diffrn_measured_fraction_theta_full 0.998
_diffrn_measured_fraction_theta_max 0.610
_diffrn_measurement_details
;
#__ type_ start__ end____ width___ exp.time_
  1 omega  -54.00   60.75   0.7500   50.0000
omega____ theta____ kappa____ phi______ frames
    -       30.0000  -79.0000    0.0000 153

#__ type_ start__ end____ width___ exp.time_
  2 omega  -54.00   60.75   0.7500   50.0000
omega____ theta____ kappa____ phi______ frames
    -       30.0000  -79.0000   90.0000 153

#__ type_ start__ end____ width___ exp.time_
  3 omega  -54.00   60.75   0.7500   50.0000
omega____ theta____ kappa____ phi______ frames
    -       30.0000  -79.0000  180.0000 153

#__ type_ start__ end____ width___ exp.time_
  4 omega  -54.00   60.75   0.7500   50.0000
omega____ theta____ kappa____ phi______ frames
    -       30.0000  -79.0000  270.0000 153

#__ type_ start__ end____ width___ exp.time_
  5 omega  -54.00    7.50   0.7500   60.0000
omega____ theta____ kappa____ phi______ frames
    -       48.0000  -79.0000   45.0000 82
;
_diffrn_measurement_device_type 'Xcalibur, Sapphire2, large Be window'
_diffrn_measurement_method '\w scans'
_diffrn_orient_matrix_UB_11 0.0392346000
_diffrn_orient_matrix_UB_12 -0.0254402000
_diffrn_orient_matrix_UB_13 -0.0123352000
_diffrn_orient_matrix_UB_21 -0.0174272000
_diffrn_orient_matrix_UB_22 -0.0481909000
_diffrn_orient_matrix_UB_23 0.0136873000
_diffrn_orient_matrix_UB_31 -0.0191201000
_diffrn_orient_matrix_UB_32 -0.0083252000
_diffrn_orient_matrix_UB_33 -0.0416440000
_diffrn_radiation_monochromator graphite
_diffrn_radiation_type MoK\a
_diffrn_radiation_wavelength 0.71073
_diffrn_reflns_av_R_equivalents 0.0614
_diffrn_reflns_av_unetI/netI 0.0786
_diffrn_reflns_Laue_measured_fraction_full 0.998
_diffrn_reflns_Laue_measured_fraction_max 0.610
_diffrn_reflns_limit_h_max 24
_diffrn_reflns_limit_h_min -19
_diffrn_reflns_limit_k_max 16
_diffrn_reflns_limit_k_min -21
_diffrn_reflns_limit_l_max 16
_diffrn_reflns_limit_l_min -20
_diffrn_reflns_number 12949
_diffrn_reflns_point_group_measured_fraction_full 0.998
_diffrn_reflns_point_group_measured_fraction_max 0.610
_diffrn_reflns_theta_full 25.242
_diffrn_reflns_theta_max 36.877
_diffrn_reflns_theta_min 3.167
_diffrn_source 'Enhance (Mo) X-ray Source'
_exptl_absorpt_coefficient_mu 0.087
_exptl_absorpt_correction_T_max 0.985
_exptl_absorpt_correction_T_min 0.960
_exptl_absorpt_correction_type analytical
_exptl_absorpt_process_details
;
CrysAlisPro, Agilent Technologies,
Version 1.171.36.28 (release 01-02-2013 CrysAlis171 .NET)
(compiled Feb  1 2013,16:14:44)
Analytical numeric absorption correction using a multifaceted crystal
			model based on expressions derived by R.C. Clark & J.S. Reid.
(Clark, R. C. & Reid, J. S. (1995). Acta Cryst. A51, 887-897)
;
_exptl_crystal_colour 'clear light yellow'
_exptl_crystal_colour_lustre clear
_exptl_crystal_colour_modifier light
_exptl_crystal_colour_primary yellow
_exptl_crystal_density_diffrn 1.296
_exptl_crystal_description irregular
_exptl_crystal_F_000 1248
_exptl_crystal_size_max 0.424
_exptl_crystal_size_mid 0.1606
_exptl_crystal_size_min 0.1381
_refine_diff_density_max 0.385
_refine_diff_density_min -0.321
_refine_diff_density_rms 0.086
_refine_ls_extinction_method none
_refine_ls_goodness_of_fit_ref 1.041
_refine_ls_hydrogen_treatment refall
_refine_ls_matrix_type full
_refine_ls_number_parameters 267
_refine_ls_number_reflns 4655
_refine_ls_number_restraints 0
_refine_ls_restrained_S_all 1.041
_refine_ls_R_factor_all 0.1063
_refine_ls_R_factor_gt 0.0658
_refine_ls_shift/su_max 0.000
_refine_ls_shift/su_mean 0.000
_refine_ls_structure_factor_coef Fsqd
_refine_ls_weighting_details 'w=1/[\s^2^(Fo^2^)+(0.0817P)^2^+0.4202P] where P=(Fo^2^+2Fc^2^)/3'
_refine_ls_weighting_scheme calc
_refine_ls_wR_factor_gt 0.1466
_refine_ls_wR_factor_ref 0.1757
_reflns_Friedel_coverage 0.000
_reflns_number_gt 3076
_reflns_number_total 4655
_reflns_threshold_expression 'I > 2\s(I)'
_cod_data_source_file c9qo00294d17.cif
_cod_data_source_block mf001
_cod_database_code 1554826
_shelx_shelxl_version_number 2018/1
_chemical_oxdiff_formula 'C17 H17 N3 O2'
_shelx_space_group_comment
;
The symmetry employed for this shelxl refinement is uniquely defined
by the following loop, which should always be used as a source of
symmetry information in preference to the above space-group names.
They are only intended as comments.
;
_reflns_odcompleteness_completeness 99.75
_reflns_odcompleteness_iscentric 1
_reflns_odcompleteness_theta 26.32
_olex2_refinement_description
;
;
_olex2_submission_special_instructions 'No special instructions were received'

loop_
_space_group_symop_operation_xyz
'x, y, z'
'-x, y, -z+1/2'
'x+1/2, y+1/2, z'
'-x+1/2, y+1/2, -z+1/2'
'-x, -y, -z'
'x, -y, z-1/2'
'-x+1/2, -y+1/2, -z'
'x+1/2, -y+1/2, z-1/2'

loop_
_atom_site_label
_atom_site_type_symbol
_atom_site_fract_x
_atom_site_fract_y
_atom_site_fract_z
_atom_site_U_iso_or_equiv
_atom_site_adp_type
_atom_site_occupancy
_atom_site_site_symmetry_order
_atom_site_calc_flag
O001 O 0.57319(9) 0.60646(9) 0.39862(8) 0.0206(3) Uani 1 1 d
O002 O 0.66968(9) 0.33274(10) 0.59592(8) 0.0234(3) Uani 1 1 d
N003 N 0.55158(10) 0.15692(11) 0.14615(9) 0.0154(3) Uani 1 1 d
N004 N 0.60923(9) 0.25834(11) 0.30010(9) 0.0156(3) Uani 1 1 d
N005 N 0.79113(10) 0.35987(12) 0.29218(10) 0.0187(3) Uani 1 1 d
C006 C 0.64684(11) 0.37205(13) 0.51661(11) 0.0171(4) Uani 1 1 d
C007 C 0.74218(11) 0.31652(12) 0.22480(11) 0.0149(3) Uani 1 1 d
C008 C 0.62418(11) 0.47639(13) 0.50263(11) 0.0167(4) Uani 1 1 d
C009 C 0.59428(11) 0.43677(13) 0.35181(12) 0.0160(3) Uani 1 1 d
C00A C 0.66152(11) 0.25528(12) 0.23539(11) 0.0138(3) Uani 1 1 d
C00B C 0.63846(11) 0.18312(12) 0.16561(11) 0.0145(3) Uani 1 1 d
C00C C 0.59750(11) 0.50676(12) 0.41974(11) 0.0166(4) Uani 1 1 d
C00D C 0.69127(12) 0.12665(12) 0.11116(11) 0.0162(4) Uani 1 1 d
C00E C 0.54870(12) 0.08774(13) 0.07977(11) 0.0169(4) Uani 1 1 d
C00F C 0.64550(11) 0.30057(13) 0.44905(11) 0.0168(4) Uani 1 1 d
C00G C 0.63462(12) 0.06632(13) 0.05726(12) 0.0180(4) Uani 1 1 d
C00H C 0.61916(11) 0.33312(12) 0.36675(11) 0.0151(3) Uani 1 1 d
C00I C 0.78497(12) 0.34227(13) 0.15032(12) 0.0191(4) Uani 1 1 d
C00J C 0.86070(12) 0.40115(14) 0.17358(13) 0.0215(4) Uani 1 1 d
C00K C 0.57052(13) 0.68155(14) 0.46660(13) 0.0223(4) Uani 1 1 d
C00L C 0.86334(13) 0.40975(14) 0.26155(13) 0.0236(4) Uani 1 1 d
C00M C 0.65395(15) 0.39755(16) 0.66906(13) 0.0250(4) Uani 1 1 d
H00H H 0.6988(16) 0.4580(19) 0.6742(14) 0.035(6) Uiso 1 1 d
H00E H 0.4907(15) 0.0627(17) 0.0547(13) 0.025(5) Uiso 1 1 d
H00I H 0.7664(14) 0.3231(18) 0.0897(14) 0.028(6) Uiso 1 1 d
H00D H 0.7565(15) 0.1288(16) 0.1121(13) 0.024(5) Uiso 1 1 d
H005 H 0.7807(15) 0.3531(18) 0.3491(16) 0.034(6) Uiso 1 1 d
H009 H 0.5732(13) 0.4573(15) 0.2928(13) 0.015(5) Uiso 1 1 d
H00A H 0.5305(14) 0.6562(16) 0.5137(13) 0.025(5) Uiso 1 1 d
H00F H 0.6603(14) 0.2245(17) 0.4610(13) 0.026(5) Uiso 1 1 d
H008 H 0.6238(14) 0.5254(17) 0.5510(13) 0.024(5) Uiso 1 1 d
H00G H 0.6537(14) 0.0205(17) 0.0116(13) 0.024(5) Uiso 1 1 d
H003 H 0.5023(17) 0.182(2) 0.1721(16) 0.046(7) Uiso 1 1 d
H00L H 0.9057(15) 0.4451(17) 0.3027(14) 0.030(6) Uiso 1 1 d
H00B H 0.6325(14) 0.6960(16) 0.4886(13) 0.021(5) Uiso 1 1 d
H00K H 0.6612(15) 0.3536(18) 0.7191(15) 0.033(6) Uiso 1 1 d
H00M H 0.5910(15) 0.4221(16) 0.6686(14) 0.026(5) Uiso 1 1 d
H00J H 0.9039(14) 0.4273(17) 0.1337(14) 0.028(6) Uiso 1 1 d
H00C H 0.5440(15) 0.7444(18) 0.4365(14) 0.035(6) Uiso 1 1 d

loop_
_atom_site_aniso_label
_atom_site_aniso_U_11
_atom_site_aniso_U_22
_atom_site_aniso_U_33
_atom_site_aniso_U_23
_atom_site_aniso_U_13
_atom_site_aniso_U_12
O001 0.0261(7) 0.0141(5) 0.0216(7) -0.0020(5) 0.0020(5) 0.0005(5)
O002 0.0317(7) 0.0243(6) 0.0140(7) -0.0022(5) -0.0004(5) 0.0089(5)
N003 0.0141(7) 0.0155(6) 0.0166(8) -0.0012(6) 0.0022(6) 0.0003(5)
N004 0.0162(7) 0.0156(6) 0.0153(7) -0.0031(5) 0.0032(6) 0.0000(5)
N005 0.0175(7) 0.0242(7) 0.0148(8) -0.0040(6) 0.0035(6) -0.0059(6)
C006 0.0150(8) 0.0205(8) 0.0159(9) -0.0009(7) 0.0015(6) 0.0019(6)
C007 0.0150(8) 0.0147(7) 0.0153(9) -0.0023(6) 0.0022(6) 0.0001(6)
C008 0.0158(8) 0.0176(8) 0.0169(9) -0.0025(7) 0.0018(7) -0.0009(6)
C009 0.0168(8) 0.0162(7) 0.0153(9) 0.0000(6) 0.0033(7) -0.0014(6)
C00A 0.0153(8) 0.0131(7) 0.0132(8) 0.0021(6) 0.0018(6) 0.0012(6)
C00B 0.0150(8) 0.0131(7) 0.0155(9) 0.0011(6) 0.0020(6) 0.0002(6)
C00C 0.0153(8) 0.0141(7) 0.0205(9) -0.0003(6) 0.0040(7) -0.0009(6)
C00D 0.0177(8) 0.0142(7) 0.0169(9) -0.0005(6) 0.0043(7) 0.0006(6)
C00E 0.0198(9) 0.0154(7) 0.0156(9) -0.0020(6) 0.0003(7) -0.0016(6)
C00F 0.0167(8) 0.0153(7) 0.0187(9) 0.0000(7) 0.0032(7) 0.0011(6)
C00G 0.0223(9) 0.0153(7) 0.0166(9) -0.0022(7) 0.0046(7) -0.0004(6)
C00H 0.0135(7) 0.0149(7) 0.0173(9) -0.0035(6) 0.0054(6) -0.0023(6)
C00I 0.0199(9) 0.0200(8) 0.0177(9) -0.0002(7) 0.0037(7) -0.0018(7)
C00J 0.0208(9) 0.0217(8) 0.0224(10) -0.0007(7) 0.0057(7) -0.0059(7)
C00K 0.0241(10) 0.0166(8) 0.0264(11) -0.0060(7) 0.0054(8) -0.0012(7)
C00L 0.0200(9) 0.0263(9) 0.0247(10) -0.0058(8) 0.0048(8) -0.0071(7)
C00M 0.0332(11) 0.0262(9) 0.0154(10) -0.0056(8) 0.0000(8) 0.0073(8)

loop_
_atom_type_symbol
_atom_type_description
_atom_type_scat_dispersion_real
_atom_type_scat_dispersion_imag
_atom_type_scat_source
C C 0.0033 0.0016 'International Tables Vol C Tables 4.2.6.8 and 6.1.1.4'
H H 0.0000 0.0000 'International Tables Vol C Tables 4.2.6.8 and 6.1.1.4'
N N 0.0061 0.0033 'International Tables Vol C Tables 4.2.6.8 and 6.1.1.4'
O O 0.0106 0.0060 'International Tables Vol C Tables 4.2.6.8 and 6.1.1.4'

loop_
_exptl_crystal_face_index_h
_exptl_crystal_face_index_k
_exptl_crystal_face_index_l
_exptl_crystal_face_perp_dist
_exptl_oxdiff_crystal_face_indexfrac_h
_exptl_oxdiff_crystal_face_indexfrac_k
_exptl_oxdiff_crystal_face_indexfrac_l
_exptl_oxdiff_crystal_face_x
_exptl_oxdiff_crystal_face_y
_exptl_oxdiff_crystal_face_z
-19 9 0 0.0662 -18.7512 8.5843 0.0899 -0.9552 -0.0857 0.2833
-14 13 1 0.0640 -14.3914 13.3726 0.5088 -0.9111 -0.3867 0.1426
15 -13 1 0.0731 14.8424 -12.9248 1.2755 0.8954 0.3817 -0.2293
10 -16 4 0.0829 9.8045 -15.6977 4.0152 0.7345 0.6406 -0.2240
0 -18 -3 0.0815 0.2320 -17.9766 -2.9347 0.5026 0.8221 0.2674
-4 -18 3 0.0712 -4.4860 -17.5305 3.3921 0.2281 0.9694 0.0905
5 18 -2 0.0681 5.1114 17.5711 -1.5738 -0.2271 -0.9574 -0.1785
-11 -15 4 0.0760 -10.8736 -15.3709 3.5687 -0.0796 0.9791 0.1873
16 12 -5 0.0738 15.5576 11.7002 -5.4558 0.3800 -0.9096 -0.1677
-20 -7 2 0.0753 -19.5087 -7.1616 2.1399 -0.6096 0.7144 0.3435
17 -10 -7 0.0848 16.5614 -9.8868 -7.4647 0.9934 0.0857 0.0765
-18 9 2 0.0681 -18.4329 8.9836 2.2779 -0.9799 -0.0805 0.1828
-14 14 3 0.0672 -13.5339 13.8364 3.1165 -0.9214 -0.3883 0.0138
-8 17 2 0.0655 -7.6569 16.8723 1.9369 -0.7535 -0.6531 -0.0747
9 -17 0 0.0653 8.6385 -16.5732 0.3698 0.7560 0.6532 -0.0426
-4 -15 -12 0.1276 -3.9068 -14.9524 -11.6151 0.3704 0.6297 0.6829
-1 18 1 0.0644 -0.9498 18.1106 0.8186 -0.5081 -0.8450 -0.1667
-5 -18 2 0.0681 -5.0634 -17.5515 2.0446 0.2226 0.9620 0.1578
-6 3 -20 0.2010 -6.4262 3.4293 -20.2932 -0.0890 -0.3310 0.9394
12 15 -1 0.0704 11.5749 15.2010 -1.3881 0.0845 -0.9533 -0.2901
-17 -11 0 0.0661 -16.5642 -11.3638 -0.3839 -0.3561 0.8310 0.4273
-16 -10 -7 0.1086 -16.1407 -10.0487 -6.9700 -0.2917 0.6701 0.6825
16 12 -3 0.0699 16.1134 11.6312 -3.3378 0.3775 -0.8870 -0.2659
8 3 20 0.1804 8.2921 2.6628 19.6707 0.0150 -0.0036 -0.9999
19 7 -4 0.0736 19.3713 6.9399 -4.2062 0.6354 -0.7296 -0.2530
4 1 21 0.1936 3.7682 0.9489 21.4479 -0.1409 0.1822 -0.9731
21 2 -4 0.0778 21.0162 1.6536 -3.6341 0.8273 -0.4957 -0.2643

loop_
_geom_angle_atom_site_label_1
_geom_angle_atom_site_label_2
_geom_angle_atom_site_label_3
_geom_angle
C00C O001 C00K 117.81(14)
C006 O002 C00M 117.24(14)
C00B N003 H003 126.6(16)
C00E N003 C00B 109.39(14)
C00E N003 H003 124.0(16)
C00A N004 C00H 122.35(14)
C007 N005 H005 126.6(15)
C00L N005 C007 109.72(16)
C00L N005 H005 123.6(15)
O002 C006 C008 123.19(16)
O002 C006 C00F 115.70(15)
C00F C006 C008 121.10(16)
N005 C007 C00A 123.87(15)
N005 C007 C00I 106.67(15)
C00I C007 C00A 129.46(16)
C006 C008 H008 120.3(12)
C00C C008 C006 118.27(16)
C00C C008 H008 121.3(12)
C00C C009 C00H 119.18(16)
C00C C009 H009 122.1(11)
C00H C009 H009 118.7(11)
N004 C00A C007 126.84(15)
N004 C00A C00B 117.34(14)
C00B C00A C007 115.82(14)
N003 C00B C00A 121.30(14)
N003 C00B C00D 107.44(15)
C00D C00B C00A 131.20(16)
O001 C00C C008 123.41(15)
O001 C00C C009 114.92(16)
C009 C00C C008 121.68(15)
C00B C00D C00G 107.58(15)
C00B C00D H00D 124.8(12)
C00G C00D H00D 127.6(12)
N003 C00E C00G 108.43(16)
N003 C00E H00E 120.8(12)
C00G C00E H00E 130.8(12)
C006 C00F H00F 119.8(12)
C00H C00F C006 119.44(15)
C00H C00F H00F 120.7(12)
C00D C00G H00G 125.3(13)
C00E C00G C00D 107.14(15)
C00E C00G H00G 127.5(13)
C009 C00H N004 120.12(16)
C00F C00H N004 119.27(14)
C00F C00H C009 120.31(15)
C007 C00I C00J 108.08(16)
C007 C00I H00I 127.1(13)
C00J C00I H00I 124.8(13)
C00I C00J H00J 125.2(13)
C00L C00J C00I 107.19(16)
C00L C00J H00J 127.6(13)
O001 C00K H00A 110.4(12)
O001 C00K H00B 109.1(12)
O001 C00K H00C 102.6(13)
H00A C00K H00B 112.4(16)
H00A C00K H00C 110.8(18)
H00B C00K H00C 111.1(18)
N005 C00L C00J 108.33(17)
N005 C00L H00L 119.4(12)
C00J C00L H00L 132.2(12)
O002 C00M H00H 111.8(13)
O002 C00M H00K 106.4(13)
O002 C00M H00M 111.1(12)
H00H C00M H00K 108.8(19)
H00H C00M H00M 112.5(18)
H00K C00M H00M 105.8(19)

loop_
_geom_bond_atom_site_label_1
_geom_bond_atom_site_label_2
_geom_bond_distance
O001 C00C 1.371(2)
O001 C00K 1.435(2)
O002 C006 1.369(2)
O002 C00M 1.438(2)
N003 C00B 1.379(2)
N003 C00E 1.364(2)
N003 H003 0.92(3)
N004 C00A 1.302(2)
N004 C00H 1.420(2)
N005 C007 1.381(2)
N005 C00L 1.366(2)
N005 H005 0.91(2)
C006 C008 1.401(2)
C006 C00F 1.398(2)
C007 C00A 1.465(2)
C007 C00I 1.388(2)
C008 C00C 1.396(3)
C008 H008 0.98(2)
C009 C00C 1.389(2)
C009 C00H 1.403(2)
C009 H009 1.00(2)
C00A C00B 1.463(2)
C00B C00D 1.389(2)
C00D C00G 1.411(3)
C00D H00D 0.99(2)
C00E C00G 1.384(2)
C00E H00E 1.00(2)
C00F C00H 1.394(2)
C00F H00F 1.02(2)
C00G H00G 0.98(2)
C00I C00J 1.409(3)
C00I H00I 1.01(2)
C00J C00L 1.374(3)
C00J H00J 0.98(2)
C00K H00A 1.02(2)
C00K H00B 1.00(2)
C00K H00C 1.01(2)
C00L H00L 1.00(2)
C00M H00H 1.03(2)
C00M H00K 0.97(2)
C00M H00M 1.00(2)
